data_7056342
loop_
_publ_author_name
'Safin, Damir A.'
'Railliet, Antoine P.'
'Robeyns, Koen'
'Mitoraj, Mariusz P.'
'Kubisiak, Piotr'
'Sagan, Filip'
'Garcia, Yann'

_publ_section_title
;
 Complexes and salts of the nitrogen-rich triazole--tetrazole hybrid
 ligand with alkali and alkaline earth metal cations: experimental and
 theoretical findings
;
_journal_name_full 'New J. Chem.'
_journal_paper_doi 10.1039/C7NJ01391D
_journal_year 2017
_chemical_formula_moiety '2(C3 H2 N7), Ca H16 O8'
_chemical_formula_sum 'C6 H20 Ca N14 O8'
_chemical_formula_weight 456.44
_chemical_name_systematic
; 
 ? 
;
_space_group_IT_number 15
_symmetry_cell_setting monoclinic
_symmetry_space_group_name_Hall '-C 2yc'
_symmetry_space_group_name_H-M 'C 1 2/c 1'
_atom_sites_solution_hydrogens geom
_atom_sites_solution_primary direct
_atom_sites_solution_secondary difmap
_audit_creation_method SHELXL-97
_audit_update_record
;
2013-06-21 deposited with the CCDC.
2017-05-25 downloaded from the CCDC.
;
_cell_angle_alpha 90.00
_cell_angle_beta 123.301(2)
_cell_angle_gamma 90.00
_cell_formula_units_Z 4
_cell_length_a 21.5345(6)
_cell_length_b 6.56650(10)
_cell_length_c 15.7124(4)
_cell_measurement_reflns_used 4264
_cell_measurement_temperature 150(2)
_cell_measurement_theta_max 25.2509
_cell_measurement_theta_min 3.2958
_cell_volume 1857.00(9)
_computing_cell_refinement
;
CrysAlisPro, Agilent Technologies,
Version 1.171.36.21 (release 14-08-2012 CrysAlis171 .NET)
(compiled Sep 14 2012,17:21:16)
;
_computing_data_collection MAR
_computing_data_reduction
;
CrysAlisPro, Agilent Technologies,
Version 1.171.36.21 (release 14-08-2012 CrysAlis171 .NET)
(compiled Sep 14 2012,17:21:16)
;
_computing_structure_refinement 'SHELXL-97 (Sheldrick, 1997)'
_computing_structure_solution 'SHELXS-97 (Sheldrick, 1990)'
_diffrn_ambient_temperature 150(2)
_diffrn_measured_fraction_theta_full 0.991
_diffrn_measured_fraction_theta_max 0.991
_diffrn_measurement_device_type 'MAR345 image plate'
_diffrn_measurement_method '120 images, \D\F 1.5\% '
_diffrn_radiation_monochromator 'Xenocs Fox3D mirror'
_diffrn_radiation_source 'Rigaku UltraX 18 rotating anode'
_diffrn_radiation_type MoK\a
_diffrn_radiation_wavelength 0.71073
_diffrn_reflns_av_R_equivalents 0.0375
_diffrn_reflns_av_sigmaI/netI 0.0293
_diffrn_reflns_limit_h_max 25
_diffrn_reflns_limit_h_min -25
_diffrn_reflns_limit_k_max 7
_diffrn_reflns_limit_k_min -7
_diffrn_reflns_limit_l_max 17
_diffrn_reflns_limit_l_min -18
_diffrn_reflns_number 5888
_diffrn_reflns_theta_full 25.24
_diffrn_reflns_theta_max 25.31
_diffrn_reflns_theta_min 3.30
_exptl_absorpt_coefficient_mu 0.411
_exptl_absorpt_correction_T_max 1.00000
_exptl_absorpt_correction_T_min 0.90686
_exptl_absorpt_correction_type multi-scan
_exptl_absorpt_process_details
;
CrysAlisPro, Agilent Technologies,
Version 1.171.36.21 (release 14-08-2012 CrysAlis171 .NET)
(compiled Sep 14 2012,17:21:16)
Empirical absorption correction using spherical harmonics,
 implemented in SCALE3 ABSPACK scaling algorithm.
;
_exptl_crystal_colour colourless
_exptl_crystal_density_diffrn 1.633
_exptl_crystal_density_method 'not measured'
_exptl_crystal_description plate
_exptl_crystal_F_000 952
_exptl_crystal_size_max 0.30
_exptl_crystal_size_mid 0.25
_exptl_crystal_size_min 0.03
_refine_diff_density_max 0.378
_refine_diff_density_min -0.259
_refine_diff_density_rms 0.057
_refine_ls_extinction_method none
_refine_ls_goodness_of_fit_ref 1.095
_refine_ls_hydrogen_treatment constr
_refine_ls_matrix_type full
_refine_ls_number_parameters 144
_refine_ls_number_reflns 1690
_refine_ls_number_restraints 0
_refine_ls_restrained_S_all 1.095
_refine_ls_R_factor_all 0.0290
_refine_ls_R_factor_gt 0.0267
_refine_ls_shift/su_max 0.001
_refine_ls_shift/su_mean 0.000
_refine_ls_structure_factor_coef Fsqd
_refine_ls_weighting_details 'calc w=1/[\s^2^(Fo^2^)+(0.0350P)^2^+1.3659P] where P=(Fo^2^+2Fc^2^)/3'
_refine_ls_weighting_scheme calc
_refine_ls_wR_factor_gt 0.0693
_refine_ls_wR_factor_ref 0.0706
_reflns_number_gt 1585
_reflns_number_total 1690
_reflns_threshold_expression >2sigma(I)
_cod_data_source_file c7nj01391d2.cif
_cod_data_source_block safin351
_cod_original_cell_volume 1857.00(8)
_cod_original_sg_symbol_H-M 'C 2/c'
_cod_database_code 7056342

loop_
_symmetry_equiv_pos_as_xyz
'x, y, z'
'-x, y, -z+1/2'
'x+1/2, y+1/2, z'
'-x+1/2, y+1/2, -z+1/2'
'-x, -y, -z'
'x, -y, z-1/2'
'-x+1/2, -y+1/2, -z'
'x+1/2, -y+1/2, z-1/2'

loop_
_atom_site_label
_atom_site_type_symbol
_atom_site_fract_x
_atom_site_fract_y
_atom_site_fract_z
_atom_site_U_iso_or_equiv
_atom_site_adp_type
_atom_site_occupancy
_atom_site_symmetry_multiplicity
_atom_site_calc_flag
_atom_site_refinement_flags
Ca1 Ca 1.0000 0.67785(5) 0.2500 0.00985(13) Uani 1 2 d S
O2 O 1.02054(5) 0.97706(14) 0.17162(7) 0.0146(2) Uani 1 1 d G
H2A H 0.9866 1.0277 0.1184 0.022 Uiso 1 1 d G
H2B H 1.0388 1.0734 0.2111 0.022 Uiso 1 1 d G
O3 O 0.92177(5) 0.36172(16) 0.22015(7) 0.0156(2) Uani 1 1 d G
H3A H 0.8948 0.3302 0.1599 0.023 Uiso 1 1 d G
H3B H 0.8940 0.3632 0.2406 0.023 Uiso 1 1 d G
O4 O 1.12656(5) 0.79129(17) 0.36696(8) 0.0190(2) Uani 1 1 d G
H4A H 1.1565 0.7773 0.3507 0.029 Uiso 1 1 d G
H4B H 1.1513 0.7758 0.4289 0.029 Uiso 1 1 d G
O5 O 1.01277(5) 0.57085(15) 0.40724(7) 0.0152(2) Uani 1 1 d G
H5A H 1.0185 0.4487 0.4202 0.023 Uiso 1 1 d G
H5B H 1.0416 0.6261 0.4621 0.023 Uiso 1 1 d G
N11 N 0.60052(7) 0.30676(18) 0.00473(9) 0.0156(3) Uani 1 1 d .
N12 N 0.65650(7) 0.25510(19) -0.01058(9) 0.0165(3) Uani 1 1 d .
C13 C 0.71778(8) 0.2398(2) 0.07875(10) 0.0147(3) Uani 1 1 d .
H13 H 0.7648 0.2057 0.0906 0.018 Uiso 1 1 calc R
N14 N 0.70503(6) 0.27974(18) 0.15327(8) 0.0117(2) Uani 1 1 d .
C15 C 0.63082(8) 0.3192(2) 0.10271(11) 0.0136(3) Uani 1 1 d .
H15 H 0.6050 0.3511 0.1343 0.016 Uiso 1 1 calc R
C16 C 0.75816(7) 0.2814(2) 0.25901(10) 0.0110(3) Uani 1 1 d .
N17 N 0.83017(6) 0.30538(17) 0.29824(9) 0.0140(3) Uani 1 1 d .
N18 N 0.86067(6) 0.29585(18) 0.39987(9) 0.0151(3) Uani 1 1 d .
N19 N 0.80808(7) 0.26943(19) 0.41710(9) 0.0161(3) Uani 1 1 d .
N20 N 0.74125(6) 0.25863(19) 0.32780(9) 0.0153(3) Uani 1 1 d .

loop_
_atom_site_aniso_label
_atom_site_aniso_U_11
_atom_site_aniso_U_22
_atom_site_aniso_U_33
_atom_site_aniso_U_23
_atom_site_aniso_U_13
_atom_site_aniso_U_12
Ca1 0.0085(2) 0.0133(2) 0.0074(2) 0.000 0.00423(17) 0.000
O2 0.0140(5) 0.0155(5) 0.0111(5) 0.0005(4) 0.0049(4) -0.0003(4)
O3 0.0122(5) 0.0251(5) 0.0104(5) -0.0035(4) 0.0069(4) -0.0047(4)
O4 0.0112(5) 0.0347(6) 0.0103(5) -0.0002(4) 0.0053(4) -0.0008(4)
O5 0.0163(5) 0.0167(5) 0.0096(5) 0.0000(4) 0.0052(4) -0.0012(4)
N11 0.0141(6) 0.0179(6) 0.0134(6) -0.0011(5) 0.0066(5) -0.0005(4)
N12 0.0172(6) 0.0208(6) 0.0115(6) -0.0013(5) 0.0080(5) -0.0018(5)
C13 0.0148(7) 0.0201(7) 0.0104(7) -0.0020(5) 0.0077(6) -0.0025(5)
N14 0.0112(6) 0.0153(6) 0.0084(6) -0.0010(4) 0.0053(5) -0.0021(4)
C15 0.0129(7) 0.0154(7) 0.0118(7) -0.0004(5) 0.0064(6) -0.0007(5)
C16 0.0118(6) 0.0121(7) 0.0083(6) -0.0011(5) 0.0050(5) -0.0006(5)
N17 0.0129(6) 0.0186(6) 0.0089(6) -0.0003(4) 0.0050(5) -0.0007(4)
N18 0.0151(6) 0.0183(6) 0.0106(6) -0.0003(4) 0.0062(5) 0.0000(5)
N19 0.0160(6) 0.0207(6) 0.0099(6) -0.0011(5) 0.0060(5) -0.0001(5)
N20 0.0141(6) 0.0218(6) 0.0096(6) -0.0013(5) 0.0064(5) -0.0015(5)

loop_
_atom_type_symbol
_atom_type_description
_atom_type_scat_dispersion_real
_atom_type_scat_dispersion_imag
_atom_type_scat_source
C C 0.0033 0.0016 'International Tables Vol C Tables 4.2.6.8 and 6.1.1.4'
H H 0.0000 0.0000 'International Tables Vol C Tables 4.2.6.8 and 6.1.1.4'
Ca Ca 0.2262 0.3064 'International Tables Vol C Tables 4.2.6.8 and 6.1.1.4'
N N 0.0061 0.0033 'International Tables Vol C Tables 4.2.6.8 and 6.1.1.4'
O O 0.0106 0.0060 'International Tables Vol C Tables 4.2.6.8 and 6.1.1.4'

loop_
_geom_angle_atom_site_label_1
_geom_angle_atom_site_label_2
_geom_angle_atom_site_label_3
_geom_angle
_geom_angle_site_symmetry_1
_geom_angle_site_symmetry_3
O4 Ca1 O4 144.16(6) . 2_755
O4 Ca1 O5 108.2 . 2_755
O4 Ca1 O5 82.3 2_755 2_755
O4 Ca1 O5 82.3 . .
O4 Ca1 O5 108.2 2_755 .
O5 Ca1 O5 146.5 2_755 .
O4 Ca1 O2 79.2 . 2_755
O4 Ca1 O2 72.6 2_755 2_755
O5 Ca1 O2 141.2 2_755 2_755
O5 Ca1 O2 71.1 . 2_755
O4 Ca1 O2 72.6 . .
O4 Ca1 O2 79.2 2_755 .
O5 Ca1 O2 71.1 2_755 .
O5 Ca1 O2 141.2 . .
O2 Ca1 O2 75.5 2_755 .
O4 Ca1 O3 75.9 . 2_755
O4 Ca1 O3 138.2 2_755 2_755
O5 Ca1 O3 69.3 2_755 2_755
O5 Ca1 O3 83.3 . 2_755
O2 Ca1 O3 146.3 2_755 2_755
O2 Ca1 O3 117.1 . 2_755
O4 Ca1 O3 138.2 . .
O4 Ca1 O3 75.9 2_755 .
O5 Ca1 O3 83.3 2_755 .
O5 Ca1 O3 69.3 . .
O2 Ca1 O3 117.1 2_755 .
O2 Ca1 O3 146.3 . .
O3 Ca1 O3 71.0 2_755 .
Ca1 O2 H2A 121.6 . .
Ca1 O2 H2B 112.1 . .
H2A O2 H2B 104.3 . .
Ca1 O3 H3A 113.4 . .
Ca1 O3 H3B 118.0 . .
H3A O3 H3B 104.3 . .
Ca1 O4 H4A 118.7 . .
Ca1 O4 H4B 126.1 . .
H4A O4 H4B 104.3 . .
Ca1 O5 H5A 116.9 . .
Ca1 O5 H5B 122.5 . .
H5A O5 H5B 104.3 . .
C15 N11 N12 107.42(11) . .
C13 N12 N11 107.09(11) . .
N12 C13 N14 110.37(12) . .
N12 C13 H13 124.8 . .
N14 C13 H13 124.8 . .
C15 N14 C13 105.06(11) . .
C15 N14 C16 128.28(12) . .
C13 N14 C16 126.67(12) . .
N11 C15 N14 110.06(12) . .
N11 C15 H15 125.0 . .
N14 C15 H15 125.0 . .
N20 C16 N17 114.15(12) . .
N20 C16 N14 123.55(12) . .
N17 C16 N14 122.30(12) . .
C16 N17 N18 103.23(11) . .
N19 N18 N17 109.54(11) . .
N18 N19 N20 109.90(11) . .
C16 N20 N19 103.18(11) . .

loop_
_geom_bond_atom_site_label_1
_geom_bond_atom_site_label_2
_geom_bond_distance
_geom_bond_site_symmetry_2
Ca1 O4 2.4209 .
Ca1 O4 2.4209 2_755
Ca1 O5 2.4345 2_755
Ca1 O5 2.4345 .
Ca1 O2 2.4841 2_755
Ca1 O2 2.4841 .
Ca1 O3 2.5494(10) 2_755
Ca1 O3 2.5494(10) .
O2 H2A 0.8199 .
O2 H2B 0.8198 .
O3 H3A 0.8200 .
O3 H3B 0.8200 .
O4 H4A 0.8199 .
O4 H4B 0.8199 .
O5 H5A 0.8199 .
O5 H5B 0.8199 .
N11 C15 1.3036(18) .
N11 N12 1.3945(17) .
N12 C13 1.2991(18) .
C13 N14 1.3668(17) .
C13 H13 0.9500 .
N14 C15 1.3631(18) .
N14 C16 1.4079(17) .
C15 H15 0.9500 .
C16 N20 1.3248(18) .
C16 N17 1.3267(18) .
N17 N18 1.3541(16) .
N18 N19 1.3126(17) .
N19 N20 1.3519(16) .

loop_
_geom_torsion_atom_site_label_1
_geom_torsion_atom_site_label_2
_geom_torsion_atom_site_label_3
_geom_torsion_atom_site_label_4
_geom_torsion
C15 N11 N12 C13 -0.28(15)
N11 N12 C13 N14 -0.15(16)
N12 C13 N14 C15 0.50(16)
N12 C13 N14 C16 -178.81(12)
N12 N11 C15 N14 0.60(15)
C13 N14 C15 N11 -0.68(15)
C16 N14 C15 N11 178.61(12)
C15 N14 C16 N20 22.4(2)
C13 N14 C16 N20 -158.44(14)
C15 N14 C16 N17 -157.83(14)
C13 N14 C16 N17 21.3(2)
N20 C16 N17 N18 0.31(15)
N14 C16 N17 N18 -179.47(11)
C16 N17 N18 N19 -0.53(14)
N17 N18 N19 N20 0.58(15)
N17 C16 N20 N19 0.02(16)
N14 C16 N20 N19 179.80(12)
N18 N19 N20 C16 -0.37(15)
